data_4506232
loop_
_publ_author_name
'Jali, Bigyan R.'
'Baruah, Jubaraj B.'

_publ_section_title
;
 Polymorphs and Solvates of
 2-(1,4-Dihydro-1,4-dioxonaphthalen-3-ylthio)benzoic Acid
;
_journal_issue 6
_journal_name_full 'Crystal Growth &amp; Design'
_journal_page_first 3114
_journal_paper_doi 10.1021/cg300318u
_journal_volume 12
_journal_year 2012
_chemical_formula_moiety 'C18 H12 O4 S, 0.5(C10 H8 N2)'
_chemical_formula_sum 'C23 H16 N O4 S'
_chemical_formula_weight 402.44
_chemical_name_systematic
; 
 ? 
;
_space_group_IT_number 2
_symmetry_cell_setting triclinic
_symmetry_space_group_name_Hall '-P 1'
_symmetry_space_group_name_H-M 'P -1'
_atom_sites_solution_hydrogens geom
_atom_sites_solution_primary direct
_atom_sites_solution_secondary difmap
_audit_creation_method SHELXL-97
_cell_angle_alpha 82.573(5)
_cell_angle_beta 84.043(4)
_cell_angle_gamma 85.488(5)
_cell_formula_units_Z 2
_cell_length_a 5.0244(3)
_cell_length_b 9.5728(6)
_cell_length_c 19.9981(13)
_cell_measurement_reflns_used 2464
_cell_measurement_temperature 296(2)
_cell_measurement_theta_max 21.05
_cell_measurement_theta_min 2.01
_cell_volume 946.56(10)
_computing_structure_refinement 'SHELXL-97 (Sheldrick, 1997)'
_computing_structure_solution 'SHELXS-97 (Sheldrick, 1990)'
_diffrn_ambient_temperature 296(2)
_diffrn_measured_fraction_theta_full 1.000
_diffrn_measured_fraction_theta_max 1.000
_diffrn_radiation_monochromator graphite
_diffrn_radiation_source 'fine-focus sealed tube'
_diffrn_radiation_type MoK\a
_diffrn_radiation_wavelength 0.71073
_diffrn_reflns_av_R_equivalents 0.0000
_diffrn_reflns_av_sigmaI/netI 0.0059
_diffrn_reflns_limit_h_max 6
_diffrn_reflns_limit_h_min -6
_diffrn_reflns_limit_k_max 12
_diffrn_reflns_limit_k_min -12
_diffrn_reflns_limit_l_max 25
_diffrn_reflns_limit_l_min 0
_diffrn_reflns_number 4344
_diffrn_reflns_theta_full 27.45
_diffrn_reflns_theta_max 27.45
_diffrn_reflns_theta_min 1.03
_exptl_absorpt_coefficient_mu 0.202
_exptl_absorpt_correction_T_max 0.953
_exptl_absorpt_correction_T_min 0.925
_exptl_absorpt_correction_type multi-scan
_exptl_absorpt_process_details multi-scan
_exptl_crystal_colour red
_exptl_crystal_density_diffrn 1.412
_exptl_crystal_density_method 'not measured'
_exptl_crystal_description block
_exptl_crystal_F_000 418
_exptl_crystal_size_max 0.42
_exptl_crystal_size_mid 0.32
_exptl_crystal_size_min 0.24
_refine_diff_density_max 0.292
_refine_diff_density_min -0.228
_refine_diff_density_rms 0.032
_refine_ls_extinction_method none
_refine_ls_goodness_of_fit_ref 0.954
_refine_ls_hydrogen_treatment constr
_refine_ls_matrix_type full
_refine_ls_number_parameters 263
_refine_ls_number_reflns 4344
_refine_ls_number_restraints 0
_refine_ls_restrained_S_all 0.954
_refine_ls_R_factor_all 0.0493
_refine_ls_R_factor_gt 0.0492
_refine_ls_shift/su_max 0.000
_refine_ls_shift/su_mean 0.000
_refine_ls_structure_factor_coef Fsqd
_refine_ls_weighting_details 'calc w=1/[\s^2^(Fo^2^)+(0.0500P)^2^+0.7000P] where P=(Fo^2^+2Fc^2^)/3'
_refine_ls_weighting_scheme calc
_refine_ls_wR_factor_gt 0.1345
_refine_ls_wR_factor_ref 0.1345
_reflns_number_gt 4318
_reflns_number_total 4344
_reflns_threshold_expression >2sigma(I)
_cod_data_source_file cg300318u_si_006.cif
_cod_data_source_block platon
_cod_depositor_comments
;
The following automatic conversions were performed:

'_symmetry_cell_setting' value 'Triclinic' changed to 'triclinic'
according to /home/saulius/struct/CIF-dictionaries/cif_core.dic
dictionary named 'cif_core.dic' version 2.4.1 from 2010-06-29.

Automatic conversion script
Id: cif_fix_values 1891 2012-01-12 08:04:46Z andrius 
;
_cod_database_code 4506232

loop_
_symmetry_equiv_pos_as_xyz
'x, y, z'
'-x, -y, -z'

loop_
_atom_site_label
_atom_site_type_symbol
_atom_site_fract_x
_atom_site_fract_y
_atom_site_fract_z
_atom_site_U_iso_or_equiv
_atom_site_adp_type
_atom_site_occupancy
_atom_site_symmetry_multiplicity
_atom_site_calc_flag
_atom_site_refinement_flags
S1 S 0.47603(14) 0.49699(6) 0.29143(3) 0.0658(2) Uani 1 1 d .
O1 O 0.7896(4) 0.34551(16) 0.38343(8) 0.0676(4) Uani 1 1 d .
O2 O 0.9563(3) 0.12369(15) 0.37861(8) 0.0619(4) Uani 1 1 d .
H2A H 1.0676 0.1437 0.3995 0.093 Uiso 1 1 d R
O3 O 0.7769(4) 0.4876(2) 0.15482(10) 0.0847(6) Uani 1 1 d .
O4 O -0.0443(5) 0.8722(2) 0.14621(13) 0.1147(9) Uani 1 1 d .
C1 C 0.2572(8) 0.8320(3) 0.02260(19) 0.1015(11) Uani 1 1 d .
H1 H 0.1153 0.9005 0.0205 0.122 Uiso 1 1 calc R
C2 C 0.4169(10) 0.8063(5) -0.03606(18) 0.1211(14) Uani 1 1 d .
H2 H 0.3825 0.8575 -0.0774 0.145 Uiso 1 1 calc R
C3 C 0.6257(9) 0.7049(5) -0.03284(17) 0.1131(12) Uani 1 1 d .
H3 H 0.7335 0.6882 -0.0721 0.136 Uiso 1 1 calc R
C4 C 0.6765(7) 0.6278(4) 0.02796(15) 0.0926(9) Uani 1 1 d .
H4 H 0.8185 0.5593 0.0295 0.111 Uiso 1 1 calc R
C5 C 0.5183(5) 0.6511(3) 0.08706(12) 0.0657(6) Uani 1 1 d .
C6 C 0.3086(6) 0.7561(2) 0.08428(12) 0.0679(6) Uani 1 1 d .
C7 C 0.1404(6) 0.7813(2) 0.14684(14) 0.0718(7) Uani 1 1 d .
C8 C 0.1925(5) 0.6949(2) 0.21184(12) 0.0585(5) Uani 1 1 d .
C9 C 0.3923(5) 0.5913(2) 0.21393(11) 0.0550(5) Uani 1 1 d .
C10 C 0.5787(5) 0.5685(2) 0.15205(11) 0.0585(5) Uani 1 1 d .
C11 C 0.0099(6) 0.7261(3) 0.27298(15) 0.0765(7) Uani 1 1 d .
H11A H 0.0796 0.7990 0.2935 0.115 Uiso 1 1 calc R
H11B H -0.0016 0.6423 0.3049 0.115 Uiso 1 1 calc R
H11C H -0.1654 0.7571 0.2597 0.115 Uiso 1 1 calc R
C12 C 0.4649(4) 0.3204(2) 0.27409(9) 0.0480(4) Uani 1 1 d .
C13 C 0.2885(5) 0.2893(2) 0.22978(10) 0.0542(5) Uani 1 1 d .
H13 H 0.1735 0.3606 0.2105 0.065 Uiso 1 1 calc R
C14 C 0.2824(5) 0.1544(2) 0.21416(11) 0.0585(5) Uani 1 1 d .
H14 H 0.1641 0.1349 0.1843 0.070 Uiso 1 1 calc R
C15 C 0.4511(5) 0.0471(2) 0.24263(12) 0.0610(5) Uani 1 1 d .
H15 H 0.4528 -0.0435 0.2304 0.073 Uiso 1 1 calc R
C16 C 0.6161(4) 0.0753(2) 0.28907(11) 0.0552(5) Uani 1 1 d .
H16 H 0.7240 0.0019 0.3094 0.066 Uiso 1 1 calc R
C17 C 0.6265(4) 0.21073(19) 0.30652(9) 0.0453(4) Uani 1 1 d .
C18 C 0.7978(4) 0.2362(2) 0.35935(10) 0.0492(4) Uani 1 1 d .
C23 C 0.6055(5) 0.1224(2) 0.55741(12) 0.0660(6) Uani 1 1 d .
H23 H 0.7392 0.0653 0.5783 0.079 Uiso 1 1 calc R
N1 N 0.2799(4) 0.15487(17) 0.47814(8) 0.0507(4) Uani 1 1 d .
C22 C 0.4702(4) 0.0722(2) 0.50947(9) 0.0474(4) Uani 1 1 d .
C19 C 0.2245(5) 0.2862(2) 0.49527(12) 0.0650(6) Uani 1 1 d .
H19 H 0.0943 0.3436 0.4732 0.078 Uiso 1 1 calc R
C20 C 0.3478(5) 0.3407(2) 0.54317(12) 0.0640(6) Uani 1 1 d .
H20 H 0.3006 0.4315 0.5540 0.077 Uiso 1 1 calc R
C21 C 0.5413(6) 0.2576(2) 0.57425(12) 0.0707(7) Uani 1 1 d .
H21 H 0.6306 0.2913 0.6067 0.085 Uiso 1 1 calc R

loop_
_atom_site_aniso_label
_atom_site_aniso_U_11
_atom_site_aniso_U_22
_atom_site_aniso_U_33
_atom_site_aniso_U_23
_atom_site_aniso_U_13
_atom_site_aniso_U_12
S1 0.1041(5) 0.0426(3) 0.0564(3) -0.0146(2) -0.0324(3) 0.0073(3)
O1 0.0944(12) 0.0524(8) 0.0621(9) -0.0215(7) -0.0343(8) 0.0156(8)
O2 0.0758(10) 0.0527(8) 0.0606(9) -0.0144(7) -0.0280(8) 0.0146(7)
O3 0.0828(12) 0.0889(13) 0.0787(12) -0.0103(10) -0.0161(10) 0.0293(10)
O4 0.138(2) 0.0903(15) 0.1141(18) -0.0195(13) -0.0464(15) 0.0595(14)
C1 0.135(3) 0.0746(19) 0.095(2) 0.0070(16) -0.046(2) 0.0086(19)
C2 0.172(4) 0.122(3) 0.067(2) 0.016(2) -0.036(2) -0.014(3)
C3 0.148(4) 0.125(3) 0.0643(18) 0.0010(19) -0.013(2) -0.008(3)
C4 0.107(2) 0.102(2) 0.0674(17) -0.0040(16) -0.0113(16) -0.0011(18)
C5 0.0853(16) 0.0584(13) 0.0558(12) -0.0069(10) -0.0186(11) -0.0047(11)
C6 0.0952(18) 0.0507(12) 0.0612(13) -0.0018(10) -0.0320(12) -0.0009(11)
C7 0.0883(17) 0.0489(12) 0.0832(17) -0.0096(11) -0.0408(14) 0.0106(11)
C8 0.0705(13) 0.0482(11) 0.0624(13) -0.0200(9) -0.0201(10) 0.0010(10)
C9 0.0694(13) 0.0439(10) 0.0566(11) -0.0141(9) -0.0232(10) 0.0014(9)
C10 0.0705(13) 0.0503(11) 0.0581(12) -0.0103(9) -0.0218(10) 0.0025(10)
C11 0.0781(16) 0.0668(15) 0.0902(19) -0.0300(14) -0.0153(14) 0.0042(12)
C12 0.0610(11) 0.0439(10) 0.0417(9) -0.0130(7) -0.0108(8) 0.0011(8)
C13 0.0696(13) 0.0468(10) 0.0489(10) -0.0072(8) -0.0199(9) 0.0013(9)
C14 0.0756(14) 0.0577(12) 0.0471(11) -0.0139(9) -0.0133(10) -0.0128(10)
C15 0.0785(15) 0.0448(11) 0.0646(13) -0.0224(9) -0.0135(11) -0.0006(10)
C16 0.0638(12) 0.0427(10) 0.0605(12) -0.0106(9) -0.0158(10) 0.0071(9)
C17 0.0535(10) 0.0437(9) 0.0391(9) -0.0092(7) -0.0074(7) 0.0052(8)
C18 0.0568(11) 0.0464(10) 0.0458(10) -0.0092(8) -0.0120(8) 0.0039(8)
C23 0.0873(16) 0.0521(12) 0.0645(13) -0.0202(10) -0.0337(12) 0.0158(11)
N1 0.0703(11) 0.0424(8) 0.0425(8) -0.0120(6) -0.0196(7) 0.0062(7)
C22 0.0623(11) 0.0471(10) 0.0330(8) -0.0087(7) -0.0037(8) 0.0007(8)
C19 0.0840(16) 0.0524(12) 0.0620(13) -0.0170(10) -0.0253(12) 0.0162(11)
C20 0.0848(16) 0.0501(11) 0.0610(13) -0.0225(10) -0.0173(11) 0.0112(11)
C21 0.1040(19) 0.0569(13) 0.0603(13) -0.0285(11) -0.0335(13) 0.0082(12)

loop_
_atom_type_symbol
_atom_type_description
_atom_type_scat_dispersion_real
_atom_type_scat_dispersion_imag
_atom_type_scat_source
C C 0.0033 0.0016 'International Tables Vol C Tables 4.2.6.8 and 6.1.1.4'
H H 0.0000 0.0000 'International Tables Vol C Tables 4.2.6.8 and 6.1.1.4'
N N 0.0061 0.0033 'International Tables Vol C Tables 4.2.6.8 and 6.1.1.4'
O O 0.0106 0.0060 'International Tables Vol C Tables 4.2.6.8 and 6.1.1.4'
S S 0.1246 0.1234 'International Tables Vol C Tables 4.2.6.8 and 6.1.1.4'

loop_
_geom_angle_atom_site_label_1
_geom_angle_atom_site_label_2
_geom_angle_atom_site_label_3
_geom_angle
_geom_angle_site_symmetry_3
C9 S1 C12 100.88(9) .
C18 O2 H2A 111.0 .
C6 C1 C2 120.2(3) .
C6 C1 H1 119.9 .
C2 C1 H1 119.9 .
C3 C2 C1 119.8(3) .
C3 C2 H2 120.1 .
C1 C2 H2 120.1 .
C2 C3 C4 120.5(4) .
C2 C3 H3 119.8 .
C4 C3 H3 119.8 .
C3 C4 C5 120.7(3) .
C3 C4 H4 119.7 .
C5 C4 H4 119.7 .
C4 C5 C6 119.1(2) .
C4 C5 C10 119.8(2) .
C6 C5 C10 121.1(2) .
C1 C6 C5 119.8(3) .
C1 C6 C7 120.9(3) .
C5 C6 C7 119.3(2) .
O4 C7 C6 121.0(2) .
O4 C7 C8 119.0(3) .
C6 C7 C8 120.0(2) .
C9 C8 C7 120.4(2) .
C9 C8 C11 122.9(2) .
C7 C8 C11 116.6(2) .
C8 C9 C10 121.0(2) .
C8 C9 S1 121.24(18) .
C10 C9 S1 117.03(15) .
O3 C10 C5 120.3(2) .
O3 C10 C9 121.8(2) .
C5 C10 C9 117.9(2) .
C8 C11 H11A 109.5 .
C8 C11 H11B 109.5 .
H11A C11 H11B 109.5 .
C8 C11 H11C 109.5 .
H11A C11 H11C 109.5 .
H11B C11 H11C 109.5 .
C13 C12 C17 119.60(18) .
C13 C12 S1 119.74(15) .
C17 C12 S1 120.63(14) .
C14 C13 C12 120.6(2) .
C14 C13 H13 119.7 .
C12 C13 H13 119.7 .
C13 C14 C15 120.3(2) .
C13 C14 H14 119.8 .
C15 C14 H14 119.8 .
C16 C15 C14 119.48(19) .
C16 C15 H15 120.3 .
C14 C15 H15 120.3 .
C15 C16 C17 121.78(19) .
C15 C16 H16 119.1 .
C17 C16 H16 119.1 .
C16 C17 C12 118.00(17) .
C16 C17 C18 120.32(17) .
C12 C17 C18 121.66(17) .
O1 C18 O2 123.52(18) .
O1 C18 C17 123.82(18) .
O2 C18 C17 112.63(16) .
C21 C23 C22 119.9(2) .
C21 C23 H23 120.0 .
C22 C23 H23 120.0 .
C19 N1 C22 118.05(17) .
N1 C22 C23 120.45(18) .
N1 C22 C22 117.8(2) 2_656
C23 C22 C22 121.7(2) 2_656
N1 C19 C20 124.1(2) .
N1 C19 H19 117.9 .
C20 C19 H19 117.9 .
C21 C20 C19 117.7(2) .
C21 C20 H20 121.2 .
C19 C20 H20 121.2 .
C20 C21 C23 119.8(2) .
C20 C21 H21 120.1 .
C23 C21 H21 120.1 .

loop_
_geom_bond_atom_site_label_1
_geom_bond_atom_site_label_2
_geom_bond_distance
_geom_bond_site_symmetry_2
S1 C9 1.763(2) .
S1 C12 1.7753(19) .
O1 C18 1.203(2) .
O2 C18 1.328(2) .
O2 H2A 0.7806 .
O3 C10 1.214(3) .
O4 C7 1.221(3) .
C1 C6 1.386(4) .
C1 C2 1.389(5) .
C1 H1 0.9300 .
C2 C3 1.372(6) .
C2 H2 0.9300 .
C3 C4 1.375(4) .
C3 H3 0.9300 .
C4 C5 1.387(4) .
C4 H4 0.9300 .
C5 C6 1.398(4) .
C5 C10 1.478(3) .
C6 C7 1.471(4) .
C7 C8 1.483(3) .
C8 C9 1.354(3) .
C8 C11 1.498(4) .
C9 C10 1.501(3) .
C11 H11A 0.9600 .
C11 H11B 0.9600 .
C11 H11C 0.9600 .
C12 C13 1.390(3) .
C12 C17 1.408(3) .
C13 C14 1.371(3) .
C13 H13 0.9300 .
C14 C15 1.382(3) .
C14 H14 0.9300 .
C15 C16 1.372(3) .
C15 H15 0.9300 .
C16 C17 1.392(3) .
C16 H16 0.9300 .
C17 C18 1.485(3) .
C23 C21 1.385(3) .
C23 C22 1.385(3) .
C23 H23 0.9300 .
N1 C19 1.346(3) .
N1 C22 1.346(2) .
C22 C22 1.480(4) 2_656
C19 C20 1.370(3) .
C19 H19 0.9300 .
C20 C21 1.357(3) .
C20 H20 0.9300 .
C21 H21 0.9300 .
